data_4086630
loop_
_publ_author_name
'Wei, Yun'
'Wang, Shaowu'
'Zhu, Xiancui'
'Zhou, Shuangliu'
'Mu, Xiaolong'
'Huang, Zeming'
'Hong, Dongjing'

_publ_section_title
;
 Aluminum Complexes Bearing N-Protected 2-Amino- or 2-Imino-Functionalized
 Pyrrolyl Ligands: Synthesis, Structure, and Catalysis for Preparation of
 Pyrrolyl-End-Functionalized Polyesters
;
_journal_issue 16
_journal_name_full Organometallics
_journal_page_first 2621
_journal_paper_doi 10.1021/acs.organomet.6b00327
_journal_volume 35
_journal_year 2016
_chemical_formula_sum 'C27 H37 Al N2'
_chemical_formula_weight 416.57
_chemical_name_systematic
; 
 ? 
;
_space_group_IT_number 14
_symmetry_cell_setting monoclinic
_symmetry_space_group_name_Hall '-P 2yn'
_symmetry_space_group_name_H-M 'P 1 21/n 1'
_atom_sites_solution_hydrogens geom
_atom_sites_solution_primary direct
_atom_sites_solution_secondary difmap
_audit_creation_method SHELXL-97
_cell_angle_alpha 90.00
_cell_angle_beta 97.9790(10)
_cell_angle_gamma 90.00
_cell_formula_units_Z 4
_cell_length_a 9.3969(9)
_cell_length_b 19.8967(19)
_cell_length_c 14.2982(14)
_cell_measurement_reflns_used 6229
_cell_measurement_temperature 293(2)
_cell_measurement_theta_max 24.16
_cell_measurement_theta_min 2.42
_cell_volume 2647.4(4)
_computing_cell_refinement 'Bruker SMART'
_computing_data_collection 'Bruker SMART'
_computing_data_reduction 'Bruker SAINT'
_computing_molecular_graphics 'Bruker SHELXTL'
_computing_publication_material 'Bruker SHELXTL'
_computing_structure_refinement 'SHELXL-97 (Sheldrick, 1997)'
_computing_structure_solution 'SHELXS-97 (Sheldrick, 1990)'
_diffrn_ambient_temperature 293(2)
_diffrn_measured_fraction_theta_full 0.981
_diffrn_measured_fraction_theta_max 0.981
_diffrn_measurement_device_type 'CCD area detector'
_diffrn_measurement_method 'phi and omega scans'
_diffrn_radiation_monochromator graphite
_diffrn_radiation_source 'fine-focus sealed tube'
_diffrn_radiation_type MoK\a
_diffrn_radiation_wavelength 0.71073
_diffrn_reflns_av_R_equivalents 0.0348
_diffrn_reflns_av_sigmaI/netI 0.0369
_diffrn_reflns_limit_h_max 12
_diffrn_reflns_limit_h_min -11
_diffrn_reflns_limit_k_max 22
_diffrn_reflns_limit_k_min -25
_diffrn_reflns_limit_l_max 18
_diffrn_reflns_limit_l_min -18
_diffrn_reflns_number 22413
_diffrn_reflns_theta_full 27.51
_diffrn_reflns_theta_max 27.51
_diffrn_reflns_theta_min 1.77
_exptl_absorpt_coefficient_mu 0.091
_exptl_absorpt_correction_T_max 0.9829
_exptl_absorpt_correction_T_min 0.9776
_exptl_absorpt_correction_type multi-scan
_exptl_crystal_colour colorless
_exptl_crystal_density_diffrn 1.045
_exptl_crystal_density_method 'not measured'
_exptl_crystal_description block
_exptl_crystal_F_000 904
_exptl_crystal_size_max 0.25
_exptl_crystal_size_mid 0.23
_exptl_crystal_size_min 0.19
_refine_diff_density_max 0.351
_refine_diff_density_min -0.310
_refine_diff_density_rms 0.043
_refine_ls_extinction_method none
_refine_ls_goodness_of_fit_ref 1.062
_refine_ls_hydrogen_treatment mixed
_refine_ls_matrix_type full
_refine_ls_number_parameters 266
_refine_ls_number_reflns 5984
_refine_ls_number_restraints 64
_refine_ls_restrained_S_all 1.078
_refine_ls_R_factor_all 0.1101
_refine_ls_R_factor_gt 0.0664
_refine_ls_shift/su_max 0.001
_refine_ls_shift/su_mean 0.000
_refine_ls_structure_factor_coef Fsqd
_refine_ls_weighting_details 'calc w=1/[\s^2^(Fo^2^)+(0.1400P)^2^+0.0400P] where P=(Fo^2^+2Fc^2^)/3'
_refine_ls_weighting_scheme calc
_refine_ls_wR_factor_gt 0.1999
_refine_ls_wR_factor_ref 0.2339
_reflns_number_gt 3654
_reflns_number_total 5984
_reflns_threshold_expression >2sigma(I)
_cod_data_source_file om6b00327_si_002.cif
_cod_data_source_block 151203a_0m
_cod_depositor_comments
;
The following automatic conversions were performed:

'_symmetry_cell_setting' value 'Monoclinic' changed to 'monoclinic'
according to
/usr/data/users/saulius/crontab/automatic-downloads/rss-feeds/ACS/lib/dictionaries/cif_core.dic
dictionary named 'cif_core.dic' version 2.4.2 from 2011-04-26.

Automatic conversion script
Id: cif_fix_values 4268 2015-11-12 08:31:59Z antanas 

 Adding full bibliography for 4086630--4086636.cif.
;
_cod_original_sg_symbol_H-M P2(1)/n
_cod_database_code 4086630

loop_
_symmetry_equiv_pos_as_xyz
'x, y, z'
'-x+1/2, y+1/2, -z+1/2'
'-x, -y, -z'
'x-1/2, -y-1/2, z-1/2'

loop_
_atom_site_label
_atom_site_type_symbol
_atom_site_fract_x
_atom_site_fract_y
_atom_site_fract_z
_atom_site_U_iso_or_equiv
_atom_site_adp_type
_atom_site_occupancy
_atom_site_symmetry_multiplicity
_atom_site_calc_flag
_atom_site_refinement_flags
C20 C 0.18411(19) -0.10190(10) 0.83067(11) 0.0591(6) Uani 1 1 d GDU
C21 C 0.03528(19) -0.10606(14) 0.82302(14) 0.1170(14) Uani 1 1 d GDU
H21 H -0.0190 -0.1129 0.7643 0.140 Uiso 1 1 calc R
C22 C -0.03233(18) -0.09996(17) 0.90312(19) 0.154(2) Uani 1 1 d GDU
H22 H -0.1319 -0.1027 0.8980 0.184 Uiso 1 1 calc R
C23 C 0.0489(3) -0.08969(17) 0.99086(15) 0.1239(14) Uani 1 1 d GDU
H23 H 0.0036 -0.0856 1.0445 0.149 Uiso 1 1 calc R
C24 C 0.1977(3) -0.08553(19) 0.99851(11) 0.1383(17) Uani 1 1 d GDU
H24 H 0.2520 -0.0787 1.0572 0.166 Uiso 1 1 calc R
C25 C 0.26531(17) -0.09163(16) 0.91841(13) 0.1213(15) Uani 1 1 d GDU
H25 H 0.3649 -0.0888 0.9235 0.146 Uiso 1 1 calc R
Al1 Al 0.02850(7) 0.12751(4) 0.63117(5) 0.0571(3) Uani 1 1 d .
C1 C -0.0875(3) 0.0755(2) 0.7099(3) 0.1055(12) Uani 1 1 d .
H1A H -0.1749 0.0994 0.7151 0.158 Uiso 1 1 calc R
H1B H -0.0343 0.0694 0.7716 0.158 Uiso 1 1 calc R
H1C H -0.1100 0.0325 0.6813 0.158 Uiso 1 1 calc R
C2 C 0.3493(2) 0.14334(11) 0.70030(15) 0.0491(5) Uani 1 1 d .
C3 C 0.4297(3) 0.16196(13) 0.62951(17) 0.0627(6) Uani 1 1 d .
C4 C 0.5463(4) 0.20437(18) 0.6551(2) 0.0928(10) Uani 1 1 d .
H4 H 0.6037 0.2168 0.6100 0.111 Uiso 1 1 calc R
C5 C 0.5783(4) 0.2282(2) 0.7457(3) 0.1099(13) Uani 1 1 d .
H5 H 0.6574 0.2561 0.7613 0.132 Uiso 1 1 calc R
C6 C 0.4956(4) 0.21134(18) 0.8125(2) 0.0921(10) Uani 1 1 d .
H6 H 0.5184 0.2285 0.8733 0.111 Uiso 1 1 calc R
C7 C 0.3770(3) 0.16879(13) 0.79227(16) 0.0600(6) Uani 1 1 d .
C8 C 0.3978(3) 0.13565(16) 0.53010(18) 0.0767(8) Uani 1 1 d .
H8 H 0.3211 0.1021 0.5283 0.092 Uiso 1 1 calc R
C9 C 0.5309(4) 0.1010(2) 0.4991(2) 0.1144(13) Uani 1 1 d .
H9A H 0.5082 0.0858 0.4351 0.172 Uiso 1 1 calc R
H9B H 0.5579 0.0633 0.5396 0.172 Uiso 1 1 calc R
H9C H 0.6091 0.1324 0.5035 0.172 Uiso 1 1 calc R
C10 C 0.3461(5) 0.1912(2) 0.4608(3) 0.1202(14) Uani 1 1 d .
H10A H 0.2660 0.2139 0.4816 0.180 Uiso 1 1 calc R
H10B H 0.3169 0.1721 0.3994 0.180 Uiso 1 1 calc R
H10C H 0.4226 0.2227 0.4574 0.180 Uiso 1 1 calc R
C11 C 0.2877(3) 0.15031(14) 0.86877(16) 0.0661(7) Uani 1 1 d .
H11 H 0.2037 0.1252 0.8389 0.079 Uiso 1 1 calc R
C12 C 0.2331(5) 0.21137(18) 0.9161(3) 0.1046(11) Uani 1 1 d .
H12A H 0.3127 0.2397 0.9399 0.157 Uiso 1 1 calc R
H12B H 0.1843 0.1972 0.9675 0.157 Uiso 1 1 calc R
H12C H 0.1678 0.2360 0.8711 0.157 Uiso 1 1 calc R
C13 C 0.3699(4) 0.1051(2) 0.9419(2) 0.1138(13) Uani 1 1 d .
H13A H 0.3955 0.0644 0.9123 0.171 Uiso 1 1 calc R
H13B H 0.3111 0.0945 0.9897 0.171 Uiso 1 1 calc R
H13C H 0.4556 0.1276 0.9703 0.171 Uiso 1 1 calc R
C14 C 0.2549(2) 0.03325(11) 0.69212(13) 0.0453(5) Uani 1 1 d .
H14 H 0.1747 0.0057 0.6787 0.054 Uiso 1 1 calc R
C15 C 0.3854(2) -0.00084(11) 0.72475(14) 0.0499(5) Uani 1 1 d .
C16 C 0.5280(3) 0.01809(14) 0.74187(17) 0.0635(7) Uani 1 1 d .
H16 H 0.5637 0.0612 0.7354 0.076 Uiso 1 1 calc R
C17 C 0.6086(3) -0.03848(17) 0.7704(2) 0.0797(9) Uani 1 1 d .
H17 H 0.7079 -0.0399 0.7865 0.096 Uiso 1 1 calc R
C18 C 0.5180(3) -0.09112(16) 0.77073(18) 0.0721(8) Uani 1 1 d .
H18 H 0.5448 -0.1349 0.7878 0.087 Uiso 1 1 calc R
C19 C 0.2552(3) -0.11184(12) 0.74439(18) 0.0633(7) Uani 1 1 d .
H19A H 0.2826 -0.1587 0.7408 0.076 Uiso 1 1 calc R
H19B H 0.1863 -0.1020 0.6891 0.076 Uiso 1 1 calc R
C26 C 0.0292(4) 0.22510(15) 0.6537(3) 0.0990(11) Uani 1 1 d .
H26A H 0.0969 0.2462 0.6186 0.149 Uiso 1 1 calc R
H26B H 0.0562 0.2338 0.7199 0.149 Uiso 1 1 calc R
H26C H -0.0650 0.2429 0.6337 0.149 Uiso 1 1 calc R
C27 C -0.0095(3) 0.10232(17) 0.4965(2) 0.0904(10) Uani 1 1 d .
H27A H -0.1110 0.0965 0.4783 0.136 Uiso 1 1 calc R
H27B H 0.0392 0.0610 0.4868 0.136 Uiso 1 1 calc R
H27C H 0.0249 0.1372 0.4589 0.136 Uiso 1 1 calc R
N1 N 0.23098(17) 0.09682(9) 0.67829(11) 0.0436(4) Uani 1 1 d .
N2 N 0.3819(2) -0.07010(10) 0.74231(13) 0.0577(5) Uani 1 1 d .

loop_
_atom_site_aniso_label
_atom_site_aniso_U_11
_atom_site_aniso_U_22
_atom_site_aniso_U_33
_atom_site_aniso_U_23
_atom_site_aniso_U_13
_atom_site_aniso_U_12
C20 0.0662(15) 0.0494(13) 0.0595(14) 0.0089(10) 0.0013(11) -0.0015(11)
C21 0.073(2) 0.191(4) 0.082(2) 0.045(2) -0.0037(17) -0.015(2)
C22 0.077(2) 0.279(6) 0.107(3) 0.076(4) 0.026(2) 0.015(3)
C23 0.120(3) 0.158(4) 0.104(3) 0.024(3) 0.052(2) 0.016(3)
C24 0.110(3) 0.232(5) 0.075(2) -0.032(3) 0.022(2) -0.026(3)
C25 0.070(2) 0.225(5) 0.0692(19) -0.029(2) 0.0102(15) -0.007(2)
Al1 0.0523(4) 0.0532(5) 0.0614(4) 0.0009(3) -0.0073(3) 0.0038(3)
C1 0.0589(18) 0.130(3) 0.128(3) 0.032(2) 0.0134(18) 0.0007(18)
C2 0.0496(12) 0.0495(13) 0.0479(11) 0.0029(9) 0.0052(9) -0.0063(10)
C3 0.0653(15) 0.0637(16) 0.0605(13) 0.0074(12) 0.0138(11) -0.0109(13)
C4 0.088(2) 0.102(2) 0.092(2) 0.0093(18) 0.0252(17) -0.0419(19)
C5 0.096(2) 0.123(3) 0.112(3) -0.020(2) 0.019(2) -0.066(2)
C6 0.092(2) 0.108(3) 0.0746(19) -0.0255(17) 0.0047(16) -0.0361(19)
C7 0.0628(14) 0.0597(15) 0.0558(13) -0.0054(11) 0.0018(11) -0.0102(11)
C8 0.085(2) 0.095(2) 0.0530(14) 0.0103(13) 0.0186(13) -0.0141(16)
C9 0.128(3) 0.150(4) 0.0692(19) 0.003(2) 0.028(2) 0.029(3)
C10 0.133(3) 0.146(4) 0.080(2) 0.041(2) 0.010(2) 0.023(3)
C11 0.0688(16) 0.0816(18) 0.0478(12) -0.0102(12) 0.0072(11) -0.0043(14)
C12 0.139(3) 0.095(2) 0.087(2) -0.0182(18) 0.044(2) 0.008(2)
C13 0.139(3) 0.138(3) 0.069(2) 0.023(2) 0.030(2) 0.032(3)
C14 0.0457(11) 0.0508(13) 0.0398(10) 0.0002(8) 0.0071(8) -0.0015(9)
C15 0.0567(13) 0.0526(13) 0.0412(10) 0.0057(9) 0.0098(9) 0.0065(10)
C16 0.0518(14) 0.0761(17) 0.0634(14) 0.0134(12) 0.0108(11) 0.0069(12)
C17 0.0549(15) 0.104(2) 0.0806(18) 0.0230(16) 0.0122(13) 0.0226(16)
C18 0.0754(18) 0.0756(19) 0.0667(15) 0.0179(13) 0.0147(13) 0.0264(15)
C19 0.0817(18) 0.0459(13) 0.0590(14) 0.0013(10) -0.0020(12) 0.0003(12)
C26 0.104(2) 0.064(2) 0.120(3) -0.0123(17) -0.020(2) 0.0219(17)
C27 0.089(2) 0.097(2) 0.0751(18) -0.0077(16) -0.0262(16) 0.0002(18)
N1 0.0444(9) 0.0453(10) 0.0401(8) 0.0013(7) 0.0027(7) -0.0021(8)
N2 0.0694(13) 0.0565(12) 0.0482(10) 0.0060(8) 0.0116(9) 0.0135(10)

loop_
_atom_type_symbol
_atom_type_description
_atom_type_scat_dispersion_real
_atom_type_scat_dispersion_imag
_atom_type_scat_source
C C 0.0033 0.0016 'International Tables Vol C Tables 4.2.6.8 and 6.1.1.4'
H H 0.0000 0.0000 'International Tables Vol C Tables 4.2.6.8 and 6.1.1.4'
N N 0.0061 0.0033 'International Tables Vol C Tables 4.2.6.8 and 6.1.1.4'
Al Al 0.0645 0.0514 'International Tables Vol C Tables 4.2.6.8 and 6.1.1.4'

loop_
_geom_angle_atom_site_label_1
_geom_angle_atom_site_label_2
_geom_angle_atom_site_label_3
_geom_angle
C21 C20 C25 120.0
C21 C20 C19 119.14(16)
C25 C20 C19 120.80(16)
C22 C21 C20 120.0
C22 C21 H21 120.0
C20 C21 H21 120.0
C21 C22 C23 120.0
C21 C22 H22 120.0
C23 C22 H22 120.0
C22 C23 C24 120.0
C22 C23 H23 120.0
C24 C23 H23 120.0
C25 C24 C23 120.0
C25 C24 H24 120.0
C23 C24 H24 120.0
C24 C25 C20 120.0
C24 C25 H25 120.0
C20 C25 H25 120.0
C1 Al1 C26 114.51(18)
C1 Al1 C27 112.66(17)
C26 Al1 C27 113.98(15)
C1 Al1 N1 102.78(11)
C26 Al1 N1 105.16(11)
C27 Al1 N1 106.41(11)
Al1 C1 H1A 109.5
Al1 C1 H1B 109.5
H1A C1 H1B 109.5
Al1 C1 H1C 109.5
H1A C1 H1C 109.5
H1B C1 H1C 109.5
C3 C2 C7 122.5(2)
C3 C2 N1 119.30(19)
C7 C2 N1 118.23(19)
C4 C3 C2 117.2(2)
C4 C3 C8 120.4(2)
C2 C3 C8 122.4(2)
C5 C4 C3 121.2(3)
C5 C4 H4 119.4
C3 C4 H4 119.4
C6 C5 C4 120.6(3)
C6 C5 H5 119.7
C4 C5 H5 119.7
C5 C6 C7 121.5(3)
C5 C6 H6 119.3
C7 C6 H6 119.3
C6 C7 C2 116.9(2)
C6 C7 C11 120.2(2)
C2 C7 C11 122.8(2)
C3 C8 C10 111.5(3)
C3 C8 C9 111.3(3)
C10 C8 C9 109.6(3)
C3 C8 H8 108.1
C10 C8 H8 108.1
C9 C8 H8 108.1
C8 C9 H9A 109.5
C8 C9 H9B 109.5
H9A C9 H9B 109.5
C8 C9 H9C 109.5
H9A C9 H9C 109.5
H9B C9 H9C 109.5
C8 C10 H10A 109.5
C8 C10 H10B 109.5
H10A C10 H10B 109.5
C8 C10 H10C 109.5
H10A C10 H10C 109.5
H10B C10 H10C 109.5
C13 C11 C7 111.3(2)
C13 C11 C12 110.0(3)
C7 C11 C12 112.6(2)
C13 C11 H11 107.6
C7 C11 H11 107.6
C12 C11 H11 107.6
C11 C12 H12A 109.5
C11 C12 H12B 109.5
H12A C12 H12B 109.5
C11 C12 H12C 109.5
H12A C12 H12C 109.5
H12B C12 H12C 109.5
C11 C13 H13A 109.5
C11 C13 H13B 109.5
H13A C13 H13B 109.5
C11 C13 H13C 109.5
H13A C13 H13C 109.5
H13B C13 H13C 109.5
N1 C14 C15 129.8(2)
N1 C14 H14 115.1
C15 C14 H14 115.1
C16 C15 N2 106.4(2)
C16 C15 C14 134.4(2)
N2 C15 C14 119.1(2)
C15 C16 C17 107.9(3)
C15 C16 H16 126.0
C17 C16 H16 126.0
C18 C17 C16 108.2(2)
C18 C17 H17 125.9
C16 C17 H17 125.9
C17 C18 N2 109.2(2)
C17 C18 H18 125.4
N2 C18 H18 125.4
N2 C19 C20 113.69(19)
N2 C19 H19A 108.8
C20 C19 H19A 108.8
N2 C19 H19B 108.8
C20 C19 H19B 108.8
H19A C19 H19B 107.7
Al1 C26 H26A 109.5
Al1 C26 H26B 109.5
H26A C26 H26B 109.5
Al1 C26 H26C 109.5
H26A C26 H26C 109.5
H26B C26 H26C 109.5
Al1 C27 H27A 109.5
Al1 C27 H27B 109.5
H27A C27 H27B 109.5
Al1 C27 H27C 109.5
H27A C27 H27C 109.5
H27B C27 H27C 109.5
C14 N1 C2 118.66(17)
C14 N1 Al1 118.76(14)
C2 N1 Al1 122.54(14)
C18 N2 C15 108.2(2)
C18 N2 C19 124.0(2)
C15 N2 C19 127.17(19)

loop_
_geom_bond_atom_site_label_1
_geom_bond_atom_site_label_2
_geom_bond_distance
C20 C21 1.3900
C20 C25 1.3900
C20 C19 1.495(3)
C21 C22 1.3900
C21 H21 0.9300
C22 C23 1.3900
C22 H22 0.9300
C23 C24 1.3900
C23 H23 0.9300
C24 C25 1.3900
C24 H24 0.9300
C25 H25 0.9300
Al1 C1 1.966(4)
Al1 C26 1.968(3)
Al1 C27 1.973(3)
Al1 N1 2.0226(18)
C1 H1A 0.9600
C1 H1B 0.9600
C1 H1C 0.9600
C2 C3 1.395(3)
C2 C7 1.399(3)
C2 N1 1.447(3)
C3 C4 1.391(4)
C3 C8 1.505(4)
C4 C5 1.373(5)
C4 H4 0.9300
C5 C6 1.354(4)
C5 H5 0.9300
C6 C7 1.398(4)
C6 H6 0.9300
C7 C11 1.514(3)
C8 C10 1.519(4)
C8 C9 1.545(4)
C8 H8 0.9800
C9 H9A 0.9600
C9 H9B 0.9600
C9 H9C 0.9600
C10 H10A 0.9600
C10 H10B 0.9600
C10 H10C 0.9600
C11 C13 1.509(4)
C11 C12 1.515(4)
C11 H11 0.9800
C12 H12A 0.9600
C12 H12B 0.9600
C12 H12C 0.9600
C13 H13A 0.9600
C13 H13B 0.9600
C13 H13C 0.9600
C14 N1 1.295(3)
C14 C15 1.422(3)
C14 H14 0.9300
C15 C16 1.381(3)
C15 N2 1.402(3)
C16 C17 1.386(4)
C16 H16 0.9300
C17 C18 1.350(4)
C17 H17 0.9300
C18 N2 1.353(3)
C18 H18 0.9300
C19 N2 1.455(3)
C19 H19A 0.9700
C19 H19B 0.9700
C26 H26A 0.9600
C26 H26B 0.9600
C26 H26C 0.9600
C27 H27A 0.9600
C27 H27B 0.9600
C27 H27C 0.9600
